data_1528240
loop_
_publ_author_name
'Zalkin, A.'
'Ramsey, W.J.'
'Templeton, D.H.'

_publ_section_title
;
 Intermetallic compounds between lithium and lead. II. The crystal
 structure of Li8 Pb3
;
_journal_name_full 'Journal of Physical Chemistry'
_journal_page_first 1275
_journal_page_last 1277
_journal_volume 60
_journal_year 1956
_chemical_formula_sum 'Li8 Pb3'
_space_group_IT_number 12
_symmetry_space_group_name_Hall '-C 2y'
_symmetry_space_group_name_H-M 'C 1 2/m 1'
_cell_angle_alpha 90
_cell_angle_beta 104.417
_cell_angle_gamma 90
_cell_formula_units_Z 2
_cell_length_a 8.24
_cell_length_b 4.757
_cell_length_c 11.03
_cell_volume 418.735
_citation_journal_id_ASTM JPCHAX
_cod_data_source_file Zalkin_JPCHAX_1956_1616.cif
_cod_data_source_block Li8Pb3
_cod_original_cell_volume 418.7354
_cod_database_code 1528240

loop_
_symmetry_equiv_pos_as_xyz
x,y,z
-x,y,-z
-x,-y,-z
x,-y,z
x+1/2,y+1/2,z
-x+1/2,y+1/2,-z
-x+1/2,-y+1/2,-z
x+1/2,-y+1/2,z

loop_
_atom_site_label
_atom_site_type_symbol
_atom_site_fract_x
_atom_site_fract_y
_atom_site_fract_z
_atom_site_occupancy
_atom_site_U_iso_or_equiv
Li3 Li 0.1818 0 0.5455 1 0.0
Li4 Li 0.0909 0 0.2727 1 0.0
Pb2 Pb 0.4545 0 0.3636 1 0.0
Pb1 Pb 0 0 0 1 0.0
Li2 Li 0.2727 0 0.8182 1 0.0
Li1 Li 0.3636 0 0.0909 1 0.0
